data_4323610
loop_
_publ_author_name
'Ferida S. McQuillan'
'Hongli Chen'
'Thomas A. Hamor'
'Christopher J. Jones'
'Keith Paxton'

_publ_section_title
;
 Hydrogen Bonding of CHCl3 to Coordinated Nitric Oxide in a Binuclear
 Metallomacrocycle and the Crystal Structures of
 anti-[Mo(NO){HB(3,5-Me2C3HN2)3}(2,7-O2C10H6)]2.2CHCl3.CH2Cl2,
 syn-[Mo(NO){HB(3,5-Me2C3HN2)3}(2,7-O2C10H6)]2.0.67CHCl3.2.7H2O, and
 syn-[Mo(NO){HB(3,5-Me2C3HN2)3}(2,7-O2C10H6)]2.3(CH3)2CO
;
_journal_name_full 'Inorganic Chemistry'
_journal_page_first 4458
_journal_page_last 4464
_journal_paper_doi 10.1021/ic9706820
_journal_volume 36
_journal_year 1997
_chemical_formula_sum 'C59 H74 B2 Mo2 N14 O9'
_chemical_formula_weight 1336.82
_chemical_name_systematic
; 
 ? 
;
_space_group_IT_number 2
_symmetry_cell_setting triclinic
_symmetry_space_group_name_Hall '-P 1'
_symmetry_space_group_name_H-M 'P -1'
_atom_sites_solution_hydrogens geom
_atom_sites_solution_primary direct
_atom_sites_solution_secondary difmap
_audit_creation_method SHELXL
_cell_angle_alpha 100.060(10)
_cell_angle_beta 94.93(2)
_cell_angle_gamma 114.130(10)
_cell_formula_units_Z 2
_cell_length_a 16.929(3)
_cell_length_b 17.465(4)
_cell_length_c 12.739(2)
_cell_measurement_temperature 293(2)
_cell_volume 3332.2(12)
_computing_structure_refinement 'SHELXL-93 (Sheldrick, 1993)'
_computing_structure_solution 'SHELXS-86 (Sheldrick, 1990)'
_diffrn_ambient_temperature 293(2)
_diffrn_radiation_monochromator graphite
_diffrn_radiation_source 'rotating anode'
_diffrn_radiation_type MoKa
_diffrn_radiation_wavelength 0.71069
_diffrn_reflns_av_R_equivalents 0.0534
_diffrn_reflns_av_sigmaI/netI 0.1462
_diffrn_reflns_limit_h_max 19
_diffrn_reflns_limit_h_min -20
_diffrn_reflns_limit_k_max 20
_diffrn_reflns_limit_k_min -20
_diffrn_reflns_limit_l_max 14
_diffrn_reflns_limit_l_min -15
_diffrn_reflns_number 12334
_diffrn_reflns_theta_max 25.19
_diffrn_reflns_theta_min 1.31
_exptl_absorpt_coefficient_mu 0.438
_exptl_crystal_density_diffrn 1.332
_exptl_crystal_F_000 1384
_refine_diff_density_max 0.666
_refine_diff_density_min -0.831
_refine_diff_density_rms 0.102
_refine_ls_extinction_method none
_refine_ls_goodness_of_fit_all 1.085
_refine_ls_goodness_of_fit_obs 1.145
_refine_ls_matrix_type full
_refine_ls_number_parameters 727
_refine_ls_number_reflns 7549
_refine_ls_number_restraints 0
_refine_ls_restrained_S_all 1.085
_refine_ls_restrained_S_obs 1.145
_refine_ls_R_factor_all 0.1322
_refine_ls_R_factor_obs 0.0809
_refine_ls_shift/esd_max -0.004
_refine_ls_shift/esd_mean 0.000
_refine_ls_structure_factor_coef Fsqd
_refine_ls_weighting_details 'w=1/[s^2^(Fo^2^)+( 0.0896P)^2^+0.0000P] where P=(Fo^2^+2Fc^2^)/3'
_refine_ls_weighting_scheme calc
_refine_ls_wR_factor_all 0.2120
_refine_ls_wR_factor_obs 0.1837
_reflns_number_observed 5197
_reflns_number_total 7549
_reflns_observed_criterion >2sigma(I)
_cod_data_source_file ic9706820_3.cif
_cod_data_source_block structure_3
_cod_depositor_comments
;
The following automatic conversions were performed:

'_refine_ls_weighting_scheme' value 'calc w=1/[s^2^(Fo^2^)+(
0.0896P)^2^+0.0000P] where P=(Fo^2^+2Fc^2^)/3' was changed to 'calc'.
New tag '_refine_ls_weighting_details' was created. The value of the
new tag was set to 'w=1/[s^2^(Fo^2^)+( 0.0896P)^2^+0.0000P] where
P=(Fo^2^+2Fc^2^)/3'.

Automatic conversion script
Id: cif_fix_values 3143 2015-03-26 13:38:13Z robertas 
;
_cod_original_cell_volume 3332.2(11)
_cod_database_code 4323610

loop_
_symmetry_equiv_pos_as_xyz
'x, y, z'
'-x, -y, -z'

loop_
_atom_site_aniso_label
_atom_site_aniso_U_11
_atom_site_aniso_U_22
_atom_site_aniso_U_33
_atom_site_aniso_U_23
_atom_site_aniso_U_13
_atom_site_aniso_U_12
Mo1 0.0285(6) 0.0386(7) 0.0507(7) 0.0114(5) 0.0072(5) 0.0166(5)
O1 0.048(6) 0.078(8) 0.076(7) 0.041(6) 0.021(5) 0.022(5)
O2 0.023(4) 0.054(6) 0.060(5) 0.014(4) 0.001(4) 0.019(4)
O3 0.034(5) 0.045(5) 0.067(5) 0.014(4) 0.015(4) 0.027(4)
N1 0.025(5) 0.053(7) 0.050(6) 0.015(5) 0.009(5) 0.022(5)
N2 0.045(7) 0.040(7) 0.048(6) 0.011(5) 0.019(5) 0.021(5)
N3 0.033(6) 0.054(8) 0.083(8) 0.019(6) 0.022(6) 0.025(6)
N4 0.034(6) 0.044(7) 0.058(7) 0.015(5) 0.013(5) 0.020(5)
N5 0.027(6) 0.050(7) 0.085(8) 0.018(6) 0.010(6) 0.020(5)
N6 0.032(6) 0.044(7) 0.051(6) 0.006(5) 0.002(5) 0.012(5)
N7 0.037(6) 0.040(7) 0.075(7) 0.007(6) 0.010(5) 0.023(5)
B1 0.033(9) 0.046(10) 0.075(11) 0.013(8) 0.004(8) 0.022(8)
C1 0.065(10) 0.069(11) 0.078(10) 0.038(8) 0.023(8) 0.042(9)
C2 0.033(8) 0.040(9) 0.093(10) 0.024(8) 0.014(7) 0.014(6)
C3 0.053(10) 0.075(11) 0.097(11) 0.053(9) 0.045(8) 0.034(9)
C4 0.060(10) 0.076(12) 0.112(13) 0.046(10) 0.060(9) 0.038(9)
C5 0.119(17) 0.153(20) 0.173(19) 0.102(16) 0.104(15) 0.091(16)
C6 0.053(9) 0.077(11) 0.046(8) 0.007(7) 0.004(7) 0.028(8)
C7 0.031(8) 0.043(9) 0.077(10) 0.017(7) -0.006(7) 0.012(6)
C8 0.046(9) 0.043(9) 0.065(9) 0.003(7) -0.022(7) 0.008(7)
C9 0.040(9) 0.042(9) 0.085(10) 0.016(7) 0.006(8) 0.018(7)
C10 0.035(9) 0.072(12) 0.128(13) 0.043(10) 0.011(9) 0.028(8)
C11 0.042(8) 0.058(10) 0.071(9) 0.014(7) 0.015(7) 0.005(7)
C12 0.039(8) 0.034(8) 0.058(8) 0.002(6) 0.002(6) 0.008(6)
C13 0.061(10) 0.030(8) 0.065(9) 0.006(6) 0.001(7) 0.012(7)
C14 0.056(9) 0.050(9) 0.075(9) 0.010(7) 0.014(7) 0.033(8)
C15 0.088(13) 0.071(12) 0.097(11) 0.007(9) 0.030(10) 0.051(10)
C16 0.024(7) 0.039(8) 0.070(9) 0.011(6) 0.006(6) 0.021(6)
C17 0.023(7) 0.058(9) 0.057(8) 0.014(6) 0.003(6) 0.023(6)
C18 0.040(7) 0.027(7) 0.044(7) 0.004(5) 0.003(6) 0.013(6)
C19 0.027(7) 0.037(8) 0.058(8) -0.004(6) 0.004(6) 0.015(6)
C20 0.039(8) 0.053(9) 0.049(7) 0.003(6) 0.001(6) 0.026(7)
C21 0.037(8) 0.055(9) 0.046(7) 0.007(6) 0.006(6) 0.024(7)
C22 0.027(7) 0.035(7) 0.054(7) 0.014(6) 0.005(6) 0.015(6)
C23 0.039(8) 0.026(7) 0.057(8) -0.004(5) 0.009(6) 0.012(6)
C24 0.032(7) 0.040(8) 0.054(7) 0.010(6) 0.003(6) 0.017(6)
C25 0.035(7) 0.042(8) 0.034(6) 0.002(5) -0.001(5) 0.012(6)
C26 0.027(7) 0.046(9) 0.066(9) 0.007(7) -0.002(6) 0.011(6)
C27 0.031(7) 0.038(8) 0.064(8) 0.010(6) 0.002(6) 0.016(6)
Mo1' 0.0334(7) 0.0383(8) 0.0477(7) 0.0061(5) 0.0088(5) 0.0163(6)
O1' 0.099(9) 0.080(8) 0.070(6) 0.007(5) 0.009(6) 0.068(7)
O2' 0.040(5) 0.041(5) 0.051(5) 0.010(4) 0.015(4) 0.020(4)
O3' 0.033(5) 0.054(6) 0.059(5) 0.018(4) 0.018(4) 0.015(4)
N1' 0.053(7) 0.043(7) 0.056(6) 0.003(5) 0.006(5) 0.026(6)
N2' 0.031(6) 0.046(7) 0.047(6) 0.003(5) 0.014(5) 0.017(5)
N3' 0.036(6) 0.052(7) 0.046(6) 0.011(5) 0.010(5) 0.022(5)
N4' 0.025(6) 0.050(7) 0.052(6) 0.019(5) 0.014(5) 0.018(5)
N5' 0.034(6) 0.049(7) 0.044(6) 0.018(5) 0.009(5) 0.020(5)
N6' 0.047(7) 0.033(6) 0.059(6) 0.007(5) 0.014(5) 0.020(5)
N7' 0.031(6) 0.041(7) 0.068(7) 0.016(5) 0.008(5) 0.011(5)
B1' 0.039(9) 0.048(10) 0.048(8) 0.014(7) 0.023(7) 0.020(7)
C1' 0.065(10) 0.061(10) 0.080(10) 0.035(8) 0.018(8) 0.039(8)
C2' 0.038(8) 0.045(9) 0.065(9) 0.022(7) 0.017(6) 0.017(7)
C3' 0.039(8) 0.034(8) 0.065(8) 0.011(6) 0.007(6) 0.013(6)
C4' 0.023(7) 0.037(8) 0.065(8) -0.005(6) -0.007(6) 0.015(6)
C5' 0.044(8) 0.048(9) 0.071(9) -0.006(7) 0.014(7) 0.022(7)
C6' 0.050(9) 0.090(12) 0.053(8) 0.020(8) 0.016(7) 0.029(8)
C7' 0.033(7) 0.042(8) 0.058(8) 0.012(6) 0.011(6) 0.016(6)
C8' 0.052(9) 0.051(9) 0.045(7) 0.014(6) 0.011(6) 0.024(7)
C9' 0.045(8) 0.043(8) 0.056(8) 0.009(6) 0.014(6) 0.025(7)
C10' 0.049(8) 0.053(9) 0.064(8) 0.020(7) 0.020(7) 0.023(7)
C11' 0.068(11) 0.046(10) 0.099(11) 0.002(8) 0.019(9) 0.019(8)
C12' 0.059(10) 0.064(10) 0.049(8) 0.015(7) 0.012(7) 0.034(8)
C13' 0.047(9) 0.046(10) 0.080(10) 0.007(8) 0.011(8) -0.006(7)
C14' 0.039(8) 0.055(10) 0.050(8) 0.012(7) 0.001(6) 0.010(7)
C15' 0.029(8) 0.067(11) 0.098(11) 0.017(8) 0.025(7) 0.000(7)
C16' 0.034(7) 0.041(8) 0.049(7) 0.016(6) 0.016(6) 0.017(6)
C17' 0.034(7) 0.037(7) 0.035(6) 0.004(5) 0.005(5) 0.016(6)
C20' 0.041(8) 0.058(9) 0.048(7) 0.014(6) 0.012(6) 0.024(7)
C21' 0.031(7) 0.063(10) 0.057(8) 0.016(7) 0.000(6) 0.023(7)
C22' 0.038(7) 0.042(8) 0.043(7) 0.011(6) 0.015(6) 0.020(6)
C23' 0.023(6) 0.036(8) 0.054(7) 0.003(6) -0.005(5) 0.009(6)
C26' 0.047(8) 0.047(9) 0.042(7) 0.000(6) 0.000(6) 0.020(7)
C27' 0.047(8) 0.058(9) 0.041(7) 0.000(6) 0.004(6) 0.026(7)

loop_
_atom_site_label
_atom_site_type_symbol
_atom_site_fract_x
_atom_site_fract_y
_atom_site_fract_z
_atom_site_U_iso_or_equiv
_atom_site_thermal_displace_type
_atom_site_occupancy
_atom_site_calc_flag
_atom_site_refinement_flags
_atom_site_disorder_group
Mo1 Mo 0.48028(7) 0.23132(7) 0.03092(8) 0.0384(3) Uani 1 d . .
O1 O 0.3824(6) 0.1626(6) 0.2015(7) 0.065(3) Uani 1 d . .
O2 O 0.3808(5) 0.2113(5) -0.0765(6) 0.045(2) Uani 1 d . .
O3 O 0.5211(5) 0.3520(5) 0.1010(6) 0.044(2) Uani 1 d . .
N1 N 0.4222(6) 0.1902(6) 0.1314(7) 0.040(2) Uani 1 d . .
N2 N 0.5564(6) 0.2882(6) -0.0919(7) 0.043(2) Uani 1 d . .
N3 N 0.6191(6) 0.2625(7) -0.1277(9) 0.053(3) Uani 1 d . .
N4 N 0.6035(6) 0.2361(6) 0.1040(8) 0.044(2) Uani 1 d . .
N5 N 0.6604(6) 0.2222(7) 0.0392(9) 0.052(3) Uani 1 d . .
N6 N 0.4750(6) 0.1103(6) -0.0547(7) 0.045(3) Uani 1 d . .
N7 N 0.5435(7) 0.1108(7) -0.1055(8) 0.050(3) Uani 1 d . .
B1 B 0.6311(10) 0.1916(10) -0.0843(13) 0.050(4) Uani 1 d . .
H1 H 0.6751(10) 0.1778(10) -0.1178(13) 0.060 Uiso 1 calc R .
C1 C 0.5009(9) 0.3958(9) -0.1228(11) 0.062(4) Uani 1 d . .
H1A H 0.4627(9) 0.3724(9) -0.0736(11) 0.094 Uiso 1 calc R .
H1B H 0.4662(9) 0.3882(9) -0.1909(11) 0.094 Uiso 1 calc R .
H1C H 0.5369(9) 0.4561(9) -0.0931(11) 0.094 Uiso 1 calc R .
C2 C 0.5584(8) 0.3497(8) -0.1400(12) 0.055(4) Uani 1 d . .
C3 C 0.6217(9) 0.3648(10) -0.2050(12) 0.066(4) Uani 1 d . .
H3 H 0.6371(9) 0.4054(10) -0.2473(12) 0.079 Uiso 1 calc R .
C4 C 0.6566(10) 0.3095(10) -0.1952(13) 0.073(5) Uani 1 d . .
C5 C 0.7286(12) 0.2970(13) -0.2500(16) 0.123(8) Uani 1 d . .
H5A H 0.7394(12) 0.2522(13) -0.2266(16) 0.184 Uiso 1 calc R .
H5B H 0.7815(12) 0.3498(13) -0.2306(16) 0.184 Uiso 1 calc R .
H5C H 0.7101(12) 0.2810(13) -0.3271(16) 0.184 Uiso 1 calc R .
C6 C 0.6031(9) 0.2773(9) 0.3023(9) 0.060(4) Uani 1 d . .
H6A H 0.5450(9) 0.2700(9) 0.2765(9) 0.090 Uiso 1 calc R .
H6B H 0.6380(9) 0.3356(9) 0.3424(9) 0.090 Uiso 1 calc R .
H6C H 0.5999(9) 0.2386(9) 0.3485(9) 0.090 Uiso 1 calc R .
C7 C 0.6438(8) 0.2584(8) 0.2097(11) 0.052(3) Uani 1 d . .
C8 C 0.7265(9) 0.2605(8) 0.2084(11) 0.058(4) Uani 1 d . .
H8 H 0.7689(9) 0.2750(8) 0.2691(11) 0.070 Uiso 1 calc R .
C9 C 0.7353(9) 0.2378(9) 0.1041(12) 0.056(4) Uani 1 d . .
C10 C 0.8120(8) 0.2327(10) 0.0601(12) 0.074(5) Uani 1 d . .
H10A H 0.7976(8) 0.2146(10) -0.0174(12) 0.111 Uiso 1 calc R .
H10B H 0.8266(8) 0.1918(10) 0.0886(12) 0.111 Uiso 1 calc R .
H10C H 0.8614(8) 0.2883(10) 0.0808(12) 0.111 Uiso 1 calc R .
C11 C 0.3276(8) 0.0055(9) -0.0411(10) 0.063(4) Uani 1 d . .
H11A H 0.3302(8) 0.0543(9) 0.0100(10) 0.094 Uiso 1 calc R .
H11B H 0.3175(8) -0.0413(9) -0.0062(10) 0.094 Uiso 1 calc R .
H11C H 0.2805(8) -0.0117(9) -0.1006(10) 0.094 Uiso 1 calc R .
C12 C 0.4111(8) 0.0289(8) -0.0813(10) 0.048(3) Uani 1 d . .
C13 C 0.4353(9) -0.0201(8) -0.1536(10) 0.056(4) Uani 1 d . .
H13 H 0.4014(9) -0.0777(8) -0.1880(10) 0.067 Uiso 1 calc R .
C14 C 0.5209(9) 0.0315(9) -0.1676(11) 0.057(4) Uani 1 d . .
C15 C 0.5769(10) 0.0096(10) -0.2369(12) 0.080(5) Uani 1 d . .
H15A H 0.6320(10) 0.0591(10) -0.2282(12) 0.120 Uiso 1 calc R .
H15B H 0.5482(10) -0.0083(10) -0.3111(12) 0.120 Uiso 1 calc R .
H15C H 0.5870(10) -0.0365(10) -0.2167(12) 0.120 Uiso 1 calc R .
C16 C 0.2939(7) 0.1935(8) -0.0857(10) 0.042(3) Uani 1 d . .
C17 C 0.2501(7) 0.1865(8) 0.0012(10) 0.044(3) Uani 1 d . .
H17 H 0.2746(7) 0.1802(8) 0.0655(10) 0.053 Uiso 1 calc R .
C18 C 0.1669(8) 0.1890(7) -0.0093(9) 0.039(3) Uani 1 d . .
C19 C 0.1251(7) 0.1877(8) -0.1107(9) 0.042(3) Uani 1 d . .
C20 C 0.1697(8) 0.1858(8) -0.2021(9) 0.047(3) Uani 1 d . .
H20 H 0.1426(8) 0.1820(8) -0.2707(9) 0.056 Uiso 1 calc R .
C21 C 0.2512(8) 0.1897(8) -0.1869(9) 0.045(3) Uani 1 d . .
H21 H 0.2801(8) 0.1898(8) -0.2458(9) 0.054 Uiso 1 calc R .
C22 C 0.4916(7) 0.3920(7) 0.1761(9) 0.038(3) Uani 1 d . .
C23 C 0.4051(8) 0.3715(7) 0.1755(9) 0.043(3) Uani 1 d . .
H23 H 0.3643(8) 0.3280(7) 0.1192(9) 0.052 Uiso 1 calc R .
C24 C 0.3741(7) 0.4119(8) 0.2547(9) 0.042(3) Uani 1 d . .
C25 C 0.4354(8) 0.4796(8) 0.3438(8) 0.040(3) Uani 1 d . .
C26 C 0.5250(8) 0.5033(8) 0.3395(10) 0.049(3) Uani 1 d . .
H26 H 0.5669(8) 0.5505(8) 0.3909(10) 0.059 Uiso 1 calc R .
C27 C 0.5525(8) 0.4602(8) 0.2635(9) 0.044(3) Uani 1 d . .
H27 H 0.6122(8) 0.4751(8) 0.2681(9) 0.053 Uiso 1 calc R .
Mo1' Mo 0.06766(7) 0.28450(7) 0.32196(8) 0.0400(3) Uani 1 d . .
O1' O 0.1666(7) 0.1785(7) 0.3390(7) 0.075(3) Uani 1 d . .
O2' O 0.0312(5) 0.2531(5) 0.1655(6) 0.043(2) Uani 1 d . .
O3' O 0.1661(5) 0.3968(5) 0.3413(6) 0.049(2) Uani 1 d . .
N1' N 0.1274(7) 0.2238(7) 0.3307(8) 0.050(3) Uani 1 d . .
N2' N -0.0092(6) 0.3622(6) 0.3204(7) 0.042(3) Uani 1 d . .
N3' N -0.0627(6) 0.3620(7) 0.3978(7) 0.043(3) Uani 1 d . .
N4' N 0.0721(6) 0.3093(6) 0.4976(7) 0.040(2) Uani 1 d . .
N5' N 0.0001(6) 0.3088(6) 0.5398(7) 0.041(2) Uani 1 d . .
N6' N -0.0579(7) 0.1839(6) 0.3327(8) 0.046(3) Uani 1 d . .
N7' N -0.1168(6) 0.2022(7) 0.3899(8) 0.048(3) Uani 1 d . .
B1' B -0.0846(9) 0.2931(9) 0.4641(11) 0.043(4) Uani 1 d . .
H1' H -0.1294(9) 0.2950(9) 0.5070(11) 0.052 Uiso 1 calc R .
C1' C 0.0447(9) 0.4424(9) 0.1778(10) 0.062(4) Uani 1 d . .
H1'1 H 0.0745(9) 0.4060(9) 0.1668(10) 0.093 Uiso 1 calc R .
H1'2 H 0.0870(9) 0.5017(9) 0.1962(10) 0.093 Uiso 1 calc R .
H1'3 H 0.0051(9) 0.4317(9) 0.1126(10) 0.093 Uiso 1 calc R .
C2' C -0.0062(8) 0.4232(8) 0.2682(10) 0.048(3) Uani 1 d . .
C3' C -0.0581(8) 0.4615(8) 0.3094(10) 0.047(3) Uani 1 d . .
H3' H -0.0691(8) 0.5042(8) 0.2858(10) 0.056 Uiso 1 calc R .
C4' C -0.0896(7) 0.4240(8) 0.3916(10) 0.044(3) Uani 1 d . .
C5' C -0.1487(8) 0.4415(8) 0.4643(10) 0.056(4) Uani 1 d . .
H5'1 H -0.1596(8) 0.4048(8) 0.5146(10) 0.084 Uiso 1 calc R .
H5'2 H -0.2034(8) 0.4301(8) 0.4212(10) 0.084 Uiso 1 calc R .
H5'3 H -0.1208(8) 0.5007(8) 0.5033(10) 0.084 Uiso 1 calc R .
C6' C 0.2198(8) 0.3233(10) 0.5680(10) 0.064(4) Uani 1 d . .
H6'1 H 0.2242(8) 0.3161(10) 0.4926(10) 0.096 Uiso 1 calc R .
H6'2 H 0.2269(8) 0.2781(10) 0.5949(10) 0.096 Uiso 1 calc R .
H6'3 H 0.2648(8) 0.3781(10) 0.6076(10) 0.096 Uiso 1 calc R .
C7' C 0.1316(8) 0.3195(8) 0.5818(10) 0.044(3) Uani 1 d . .
C8' C 0.0987(8) 0.3270(8) 0.6766(10) 0.048(3) Uani 1 d . .
H8' H 0.1275(8) 0.3365(8) 0.7465(10) 0.058 Uiso 1 calc R .
C9' C 0.0144(8) 0.3175(8) 0.6464(10) 0.046(3) Uani 1 d . .
C10' C -0.0522(8) 0.3182(8) 0.7165(10) 0.054(3) Uani 1 d . .
H10D H -0.1051(8) 0.3100(8) 0.6722(10) 0.081 Uiso 1 calc R .
H10E H -0.0291(8) 0.3726(8) 0.7682(10) 0.081 Uiso 1 calc R .
H10F H -0.0650(8) 0.2725(8) 0.7540(10) 0.081 Uiso 1 calc R .
C11' C -0.0631(10) 0.0543(9) 0.2042(12) 0.075(5) Uani 1 d . .
H11D H -0.0041(10) 0.0931(9) 0.2010(12) 0.112 Uiso 1 calc R .
H11E H -0.0983(10) 0.0344(9) 0.1332(12) 0.112 Uiso 1 calc R .
H11F H -0.0626(10) 0.0060(9) 0.2298(12) 0.112 Uiso 1 calc R .
C12' C -0.1015(9) 0.1009(9) 0.2809(10) 0.054(4) Uani 1 d . .
C13' C -0.1876(9) 0.0649(9) 0.3068(11) 0.068(4) Uani 1 d . .
H13' H -0.2305(9) 0.0084(9) 0.2825(11) 0.082 Uiso 1 calc R .
C14' C -0.1932(8) 0.1316(9) 0.3756(10) 0.052(3) Uani 1 d . .
C15' C -0.2680(8) 0.1322(9) 0.4312(11) 0.071(4) Uani 1 d . .
H15D H -0.2518(8) 0.1890(9) 0.4743(11) 0.107 Uiso 1 calc R .
H15E H -0.2810(8) 0.0920(9) 0.4770(11) 0.107 Uiso 1 calc R .
H15F H -0.3191(8) 0.1161(9) 0.3778(11) 0.107 Uiso 1 calc R .
C16' C 0.0595(7) 0.2225(7) 0.0777(9) 0.040(3) Uani 1 d . .
C17' C 0.1292(7) 0.2009(7) 0.0835(8) 0.036(3) Uani 1 d . .
H17' H 0.1516(7) 0.1942(7) 0.1487(8) 0.043 Uiso 1 calc R .
C20' C 0.0467(8) 0.1988(8) -0.1169(10) 0.048(3) Uani 1 d . .
H20' H 0.0165(8) 0.1946(8) -0.1839(10) 0.057 Uiso 1 calc R .
C21' C 0.0155(8) 0.2157(8) -0.0256(10) 0.050(3) Uani 1 d . .
H21' H -0.0360(8) 0.2230(8) -0.0308(10) 0.060 Uiso 1 calc R .
C22' C 0.2541(8) 0.4241(7) 0.3380(9) 0.039(3) Uani 1 d . .
C23' C 0.2812(7) 0.3860(7) 0.2567(9) 0.041(3) Uani 1 d . .
H23' H 0.2397(7) 0.3425(7) 0.2010(9) 0.049 Uiso 1 calc R .
C26' C 0.4035(8) 0.5199(8) 0.4221(9) 0.047(3) Uani 1 d . .
H26' H 0.4429(8) 0.5669(8) 0.4758(9) 0.057 Uiso 1 calc R .
C27' C 0.3151(8) 0.4917(8) 0.4216(9) 0.049(3) Uani 1 d . .
H27' H 0.2954(8) 0.5176(8) 0.4770(9) 0.059 Uiso 1 calc R .
O4 O 0.1288(18) 0.4678(16) -0.0504(18) 0.243(11) Uiso 1 d . .
C29 C 0.2035(21) 0.4871(19) -0.0468(21) 0.155(10) Uiso 1 d . .
C28 C 0.2534(15) 0.5448(15) -0.1085(17) 0.143(8) Uiso 1 d . .
H28A H 0.2231(15) 0.5776(15) -0.1280(17) 0.215 Uiso 1 calc R .
H28B H 0.2606(15) 0.5123(15) -0.1730(17) 0.215 Uiso 1 calc R .
H28C H 0.3101(15) 0.5832(15) -0.0661(17) 0.215 Uiso 1 calc R .
C30 C 0.2474(17) 0.4351(18) -0.0147(20) 0.184(11) Uiso 1 d . .
H30A H 0.2121(17) 0.3972(18) 0.0265(20) 0.276 Uiso 1 calc R .
H30B H 0.3040(17) 0.4725(18) 0.0286(20) 0.276 Uiso 1 calc R .
H30C H 0.2545(17) 0.4016(18) -0.0783(20) 0.276 Uiso 1 calc R .
O5 O 0.1861(12) -0.1116(13) 0.2291(14) 0.170(7) Uiso 1 d . .
C31 C 0.1664(12) -0.0027(12) 0.1631(14) 0.111(6) Uiso 1 d . .
H31A H 0.1341(12) -0.0479(12) 0.0999(14) 0.166 Uiso 1 calc R .
H31B H 0.2189(12) 0.0385(12) 0.1458(14) 0.166 Uiso 1 calc R .
H31C H 0.1307(12) 0.0254(12) 0.1873(14) 0.166 Uiso 1 calc R .
C32 C 0.1889(15) -0.0376(17) 0.2452(19) 0.128(8) Uiso 1 d . .
C33 C 0.2397(17) 0.0191(17) 0.3528(19) 0.181(11) Uiso 1 d . .
H33A H 0.2494(17) -0.0152(17) 0.3991(19) 0.272 Uiso 1 calc R .
H33B H 0.2071(17) 0.0480(17) 0.3850(19) 0.272 Uiso 1 calc R .
H33C H 0.2952(17) 0.0611(17) 0.3435(19) 0.272 Uiso 1 calc R .
O6 O 0.5059(22) 0.1689(21) 0.5259(24) 0.148(11) Uiso 0.50 d P .
C34 C 0.4223(23) 0.2298(24) 0.5351(27) 0.098(11) Uiso 0.50 d P .
H34A H 0.4490(23) 0.2513(24) 0.4765(27) 0.147 Uiso 0.50 calc PR .
H34B H 0.4378(23) 0.2770(24) 0.5966(27) 0.147 Uiso 0.50 calc PR .
H34C H 0.3595(23) 0.2016(24) 0.5133(27) 0.147 Uiso 0.50 calc PR .
C35 C 0.4505(27) 0.1742(26) 0.5615(30) 0.097(12) Uiso 0.50 d P .
C36 C 0.4252(17) 0.1343(17) 0.6390(19) 0.053(7) Uiso 0.50 d P .
H36A H 0.4535(17) 0.0971(17) 0.6444(19) 0.080 Uiso 0.50 calc PR .
H36B H 0.3626(17) 0.1006(17) 0.6231(19) 0.080 Uiso 0.50 calc PR .
H36C H 0.4408(17) 0.1760(17) 0.7064(19) 0.080 Uiso 0.50 calc PR .
O7 O 1.1275(23) 0.0721(22) 0.5361(24) 0.148(11) Uiso 0.50 d P .
C38 C 1.0408(36) 0.0346(36) 0.5025(42) 0.146(18) Uiso 0.50 d P .
C37 C 0.9774(26) 0.0613(25) 0.5368(27) 0.228(14) Uiso 1 d . .
H37A H 0.9162 0.0310 0.5030 0.342 Uiso 1 d . .
H37B H 0.9937 0.1229 0.5192 0.342 Uiso 1 d . .
H37C H 0.9804 0.0754 0.6144 0.342 Uiso 1 d . .

loop_
_atom_type_symbol
_atom_type_description
_atom_type_scat_dispersion_real
_atom_type_scat_dispersion_imag
_atom_type_scat_source
C C 0.0033 0.0016 'International Tables Vol C Tables 4.2.6.8 and 6.1.1.4'
H H 0.0000 0.0000 'International Tables Vol C Tables 4.2.6.8 and 6.1.1.4'
N N 0.0061 0.0033 'International Tables Vol C Tables 4.2.6.8 and 6.1.1.4'
O O 0.0106 0.0060 'International Tables Vol C Tables 4.2.6.8 and 6.1.1.4'
B B 0.0013 0.0007 'International Tables Vol C Tables 4.2.6.8 and 6.1.1.4'
Mo Mo -1.6832 0.6857 'International Tables Vol C Tables 4.2.6.8 and 6.1.1.4'

loop_
_geom_angle_atom_site_label_1
_geom_angle_atom_site_label_2
_geom_angle_atom_site_label_3
_geom_angle
_geom_angle_site_symmetry_1
_geom_angle_site_symmetry_3
_geom_angle_publ_flag
N1 Mo1 O3 96.1(4) . . ?
N1 Mo1 O2 98.5(4) . . ?
O3 Mo1 O2 102.3(3) . . ?
N1 Mo1 N6 96.2(4) . . ?
O3 Mo1 N6 162.8(3) . . ?
O2 Mo1 N6 87.6(4) . . ?
N1 Mo1 N4 94.9(4) . . ?
O3 Mo1 N4 89.2(3) . . ?
O2 Mo1 N4 161.2(3) . . ?
N6 Mo1 N4 77.8(4) . . ?
N1 Mo1 N2 177.8(4) . . ?
O3 Mo1 N2 81.8(3) . . ?
O2 Mo1 N2 82.6(3) . . ?
N6 Mo1 N2 85.7(3) . . ?
N4 Mo1 N2 84.5(4) . . ?
C16 O2 Mo1 140.7(7) . . ?
C22 O3 Mo1 132.0(7) . . ?
O1 N1 Mo1 179.4(8) . . ?
C2 N2 N3 106.8(9) . . ?
C2 N2 Mo1 132.1(8) . . ?
N3 N2 Mo1 121.0(7) . . ?
C4 N3 N2 107.8(11) . . ?
C4 N3 B1 134.1(11) . . ?
N2 N3 B1 118.1(10) . . ?
C7 N4 N5 107.9(10) . . ?
C7 N4 Mo1 131.6(8) . . ?
N5 N4 Mo1 120.2(8) . . ?
C9 N5 N4 108.3(10) . . ?
C9 N5 B1 131.9(11) . . ?
N4 N5 B1 119.8(10) . . ?
C12 N6 N7 107.5(10) . . ?
C12 N6 Mo1 132.8(8) . . ?
N7 N6 Mo1 119.3(7) . . ?
C14 N7 N6 109.5(10) . . ?
C14 N7 B1 129.1(11) . . ?
N6 N7 B1 121.4(10) . . ?
N3 B1 N7 110.6(11) . . ?
N3 B1 N5 108.8(11) . . ?
N7 B1 N5 106.8(11) . . ?
N2 C2 C3 109.2(12) . . ?
N2 C2 C1 124.0(11) . . ?
C3 C2 C1 126.8(12) . . ?
C4 C3 C2 106.3(12) . . ?
N3 C4 C3 109.9(11) . . ?
N3 C4 C5 121.1(14) . . ?
C3 C4 C5 129.0(13) . . ?
N4 C7 C8 106.7(12) . . ?
N4 C7 C6 123.7(11) . . ?
C8 C7 C6 129.5(13) . . ?
C9 C8 C7 108.8(12) . . ?
N5 C9 C8 108.3(12) . . ?
N5 C9 C10 122.2(13) . . ?
C8 C9 C10 129.5(14) . . ?
N6 C12 C13 109.0(11) . . ?
N6 C12 C11 121.9(11) . . ?
C13 C12 C11 129.0(12) . . ?
C12 C13 C14 107.8(12) . . ?
N7 C14 C13 106.1(11) . . ?
N7 C14 C15 124.2(13) . . ?
C13 C14 C15 129.7(13) . . ?
O2 C16 C17 122.8(11) . . ?
O2 C16 C21 116.8(10) . . ?
C17 C16 C21 120.1(11) . . ?
C16 C17 C18 118.8(11) . . ?
C19 C18 C17' 119.1(11) . . ?
C19 C18 C17 120.4(10) . . ?
C17' C18 C17 120.2(11) . . ?
C18 C19 C20' 119.2(10) . . ?
C18 C19 C20 118.3(10) . . ?
C20' C19 C20 122.0(11) . . ?
C21 C20 C19 119.3(11) . . ?
C20 C21 C16 122.4(11) . . ?
O3 C22 C23 123.5(11) . . ?
O3 C22 C27 120.0(10) . . ?
C23 C22 C27 116.5(11) . . ?
C22 C23 C24 123.6(11) . . ?
C23 C24 C25 119.8(11) . . ?
C23 C24 C23' 123.1(11) . . ?
C25 C24 C23' 116.9(10) . . ?
C26' C25 C26 125.0(11) . . ?
C26' C25 C24 119.2(11) . . ?
C26 C25 C24 115.6(10) . . ?
C27 C26 C25 122.6(12) . . ?
C26 C27 C22 121.6(11) . . ?
N1' Mo1' O3' 98.2(4) . . ?
N1' Mo1' O2' 98.2(4) . . ?
O3' Mo1' O2' 101.0(3) . . ?
N1' Mo1' N6' 96.0(4) . . ?
O3' Mo1' N6' 161.6(3) . . ?
O2' Mo1' N6' 88.3(3) . . ?
N1' Mo1' N4' 91.1(4) . . ?
O3' Mo1' N4' 89.2(3) . . ?
O2' Mo1' N4' 165.1(3) . . ?
N6' Mo1' N4' 79.1(4) . . ?
N1' Mo1' N2' 176.8(4) . . ?
O3' Mo1' N2' 82.2(3) . . ?
O2' Mo1' N2' 84.8(3) . . ?
N6' Mo1' N2' 82.9(4) . . ?
N4' Mo1' N2' 85.8(3) . . ?
C16' O2' Mo1' 136.6(7) . . ?
C22' O3' Mo1' 134.1(7) . . ?
O1' N1' Mo1' 177.1(10) . . ?
C2' N2' N3' 107.1(9) . . ?
C2' N2' Mo1' 132.6(8) . . ?
N3' N2' Mo1' 119.5(7) . . ?
C4' N3' N2' 107.9(9) . . ?
C4' N3' B1' 133.0(10) . . ?
N2' N3' B1' 118.9(9) . . ?
C7' N4' N5' 106.1(9) . . ?
C7' N4' Mo1' 133.3(8) . . ?
N5' N4' Mo1' 120.3(7) . . ?
C9' N5' N4' 110.2(9) . . ?
C9' N5' B1' 129.2(10) . . ?
N4' N5' B1' 120.5(9) . . ?
C12' N6' N7' 105.3(10) . . ?
C12' N6' Mo1' 132.3(8) . . ?
N7' N6' Mo1' 121.7(7) . . ?
C14' N7' N6' 110.8(10) . . ?
C14' N7' B1' 130.6(10) . . ?
N6' N7' B1' 118.3(9) . . ?
N3' B1' N7' 111.1(10) . . ?
N3' B1' N5' 109.4(10) . . ?
N7' B1' N5' 106.0(10) . . ?
N2' C2' C3' 109.3(11) . . ?
N2' C2' C1' 122.9(11) . . ?
C3' C2' C1' 127.7(12) . . ?
C4' C3' C2' 106.3(11) . . ?
N3' C4' C3' 109.2(10) . . ?
N3' C4' C5' 122.0(11) . . ?
C3' C4' C5' 128.7(12) . . ?
N4' C7' C8' 109.9(11) . . ?
N4' C7' C6' 122.0(11) . . ?
C8' C7' C6' 128.1(12) . . ?
C9' C8' C7' 105.9(11) . . ?
N5' C9' C8' 107.9(10) . . ?
N5' C9' C10' 123.4(11) . . ?
C8' C9' C10' 128.7(11) . . ?
N6' C12' C13' 110.4(11) . . ?
N6' C12' C11' 123.4(12) . . ?
C13' C12' C11' 126.2(13) . . ?
C14' C13' C12' 105.0(12) . . ?
N7' C14' C13' 108.4(11) . . ?
N7' C14' C15' 122.1(12) . . ?
C13' C14' C15' 129.4(12) . . ?
O2' C16' C17' 124.3(11) . . ?
O2' C16' C21' 117.0(10) . . ?
C17' C16' C21' 118.6(10) . . ?
C16' C17' C18 120.3(11) . . ?
C21' C20' C19 120.1(12) . . ?
C20' C21' C16' 121.6(11) . . ?
C23' C22' O3' 120.6(11) . . ?
C23' C22' C27' 120.8(11) . . ?
O3' C22' C27' 118.6(10) . . ?
C22' C23' C24 121.1(11) . . ?
C27' C26' C25 121.3(12) . . ?
C26' C27' C22' 120.4(11) . . ?
O4 C29 C28 121.0(33) . . ?
O4 C29 C30 123.8(32) . . ?
C28 C29 C30 111.7(27) . . ?
O5 C32 C31 123.6(23) . . ?
O5 C32 C33 114.2(24) . . ?
C31 C32 C33 120.5(24) . . ?
O6 C35 C36 117.6(43) . . ?
O6 C35 C34 118.4(41) . . ?
C36 C35 C34 123.2(38) . . ?
O7 C38 C38 148.6(75) . 2_756 ?
O7 C38 C37 128.9(55) . . ?
C38 C38 C37 67.1(43) 2_756 . ?
O7 C38 C37 101.7(51) . 2_756 ?
C38 C38 C37 56.6(39) 2_756 2_756 ?
C37 C38 C37 123.6(41) . 2_756 ?
C38 C37 C38 56.4(41) . 2_756 ?

loop_
_geom_bond_atom_site_label_1
_geom_bond_atom_site_label_2
_geom_bond_distance
_geom_bond_site_symmetry_2
_geom_bond_publ_flag
Mo1 N1 1.756(9) . ?
Mo1 O3 1.940(8) . ?
Mo1 O2 1.945(8) . ?
Mo1 N6 2.165(10) . ?
Mo1 N4 2.173(10) . ?
Mo1 N2 2.222(9) . ?
O1 N1 1.213(10) . ?
O2 C16 1.363(12) . ?
O3 C22 1.337(12) . ?
N2 C2 1.316(15) . ?
N2 N3 1.391(12) . ?
N3 C4 1.315(15) . ?
N3 B1 1.52(2) . ?
N4 C7 1.369(15) . ?
N4 N5 1.387(12) . ?
N5 C9 1.35(2) . ?
N5 B1 1.54(2) . ?
N6 C12 1.348(15) . ?
N6 N7 1.373(12) . ?
N7 C14 1.35(2) . ?
N7 B1 1.53(2) . ?
C1 C2 1.50(2) . ?
C2 C3 1.38(2) . ?
C3 C4 1.34(2) . ?
C4 C5 1.53(2) . ?
C6 C7 1.47(2) . ?
C7 C8 1.39(2) . ?
C8 C9 1.36(2) . ?
C9 C10 1.49(2) . ?
C11 C12 1.47(2) . ?
C12 C13 1.35(2) . ?
C13 C14 1.41(2) . ?
C14 C15 1.47(2) . ?
C16 C17 1.380(15) . ?
C16 C21 1.40(2) . ?
C17 C18 1.423(15) . ?
C18 C19 1.41(2) . ?
C18 C17' 1.414(14) . ?
C19 C20' 1.42(2) . ?
C19 C20 1.445(15) . ?
C20 C21 1.35(2) . ?
C22 C23 1.356(15) . ?
C22 C27 1.43(2) . ?
C23 C24 1.392(14) . ?
C24 C25 1.45(2) . ?
C24 C23' 1.452(15) . ?
C25 C26' 1.394(15) . ?
C25 C26 1.41(2) . ?
C26 C27 1.35(2) . ?
Mo1' N1' 1.749(11) . ?
Mo1' O3' 1.943(8) . ?
Mo1' O2' 1.945(7) . ?
Mo1' N6' 2.169(10) . ?
Mo1' N4' 2.192(9) . ?
Mo1' N2' 2.232(10) . ?
O1' N1' 1.233(12) . ?
O2' C16' 1.364(12) . ?
O3' C22' 1.373(12) . ?
N2' C2' 1.338(15) . ?
N2' N3' 1.395(11) . ?
N3' C4' 1.345(14) . ?
N3' B1' 1.53(2) . ?
N4' C7' 1.340(14) . ?
N4' N5' 1.371(11) . ?
N5' C9' 1.329(14) . ?
N5' B1' 1.55(2) . ?
N6' C12' 1.34(2) . ?
N6' N7' 1.389(12) . ?
N7' C14' 1.343(15) . ?
N7' B1' 1.55(2) . ?
C1' C2' 1.50(2) . ?
C2' C3' 1.39(2) . ?
C3' C4' 1.36(2) . ?
C4' C5' 1.504(15) . ?
C6' C7' 1.49(2) . ?
C7' C8' 1.381(15) . ?
C8' C9' 1.38(2) . ?
C9' C10' 1.499(14) . ?
C11' C12' 1.52(2) . ?
C12' C13' 1.43(2) . ?
C13' C14' 1.37(2) . ?
C14' C15' 1.51(2) . ?
C16' C17' 1.378(14) . ?
C16' C21' 1.42(2) . ?
C20' C21' 1.353(15) . ?
C22' C23' 1.347(14) . ?
C22' C27' 1.40(2) . ?
C26' C27' 1.37(2) . ?
O4 C29 1.16(3) . ?
C29 C28 1.43(3) . ?
C29 C30 1.47(3) . ?
O5 C32 1.25(3) . ?
C31 C32 1.40(2) . ?
C32 C33 1.49(3) . ?
O6 C35 1.11(4) . ?
C34 C35 1.32(4) . ?
C35 C36 1.31(4) . ?
O7 C38 1.33(5) . ?
C38 C38 1.40(10) 2_756 ?
C38 C37 1.41(6) . ?
C38 C37 1.55(6) 2_756 ?
C37 C38 1.55(6) 2_756 ?

loop_
_geom_torsion_atom_site_label_1
_geom_torsion_atom_site_label_2
_geom_torsion_atom_site_label_3
_geom_torsion_atom_site_label_4
_geom_torsion
_geom_torsion_site_symmetry_1
_geom_torsion_site_symmetry_2
_geom_torsion_site_symmetry_3
_geom_torsion_site_symmetry_4
_geom_torsion_publ_flag
N1 Mo1 O2 C16 16.1(12) . . . . ?
O3 Mo1 O2 C16 -82.0(12) . . . . ?
N6 Mo1 O2 C16 112.1(12) . . . . ?
N4 Mo1 O2 C16 151.1(12) . . . . ?
N2 Mo1 O2 C16 -162.0(12) . . . . ?
N1 Mo1 O3 C22 -21.5(10) . . . . ?
O2 Mo1 O3 C22 78.6(10) . . . . ?
N6 Mo1 O3 C22 -157.2(11) . . . . ?
N4 Mo1 O3 C22 -116.4(10) . . . . ?
N2 Mo1 O3 C22 159.1(10) . . . . ?
O3 Mo1 N1 O1 -8.8(805) . . . . ?
O2 Mo1 N1 O1 -112.2(804) . . . . ?
N6 Mo1 N1 O1 159.2(1000) . . . . ?
N4 Mo1 N1 O1 81.0(804) . . . . ?
N2 Mo1 N1 O1 6.8(874) . . . . ?
N1 Mo1 N2 C2 -63.6(108) . . . . ?
O3 Mo1 N2 C2 -47.9(12) . . . . ?
O2 Mo1 N2 C2 55.7(12) . . . . ?
N6 Mo1 N2 C2 143.9(12) . . . . ?
N4 Mo1 N2 C2 -138.0(12) . . . . ?
N1 Mo1 N2 N3 112.6(102) . . . . ?
O3 Mo1 N2 N3 128.3(9) . . . . ?
O2 Mo1 N2 N3 -128.0(9) . . . . ?
N6 Mo1 N2 N3 -39.9(9) . . . . ?
N4 Mo1 N2 N3 38.3(9) . . . . ?
C2 N2 N3 C4 0.3(15) . . . . ?
Mo1 N2 N3 C4 -176.8(10) . . . . ?
C2 N2 N3 B1 179.8(12) . . . . ?
Mo1 N2 N3 B1 2.7(14) . . . . ?
N1 Mo1 N4 C7 -39.2(11) . . . . ?
O3 Mo1 N4 C7 56.9(11) . . . . ?
O2 Mo1 N4 C7 -174.6(10) . . . . ?
N6 Mo1 N4 C7 -134.5(11) . . . . ?
N2 Mo1 N4 C7 138.7(11) . . . . ?
N1 Mo1 N4 N5 147.3(8) . . . . ?
O3 Mo1 N4 N5 -116.7(8) . . . . ?
O2 Mo1 N4 N5 11.9(16) . . . . ?
N6 Mo1 N4 N5 52.0(8) . . . . ?
N2 Mo1 N4 N5 -34.8(8) . . . . ?
C7 N4 N5 C9 -1.4(13) . . . . ?
Mo1 N4 N5 C9 173.5(8) . . . . ?
C7 N4 N5 B1 176.9(11) . . . . ?
Mo1 N4 N5 B1 -8.2(14) . . . . ?
N1 Mo1 N6 C12 41.0(12) . . . . ?
O3 Mo1 N6 C12 176.6(11) . . . . ?
O2 Mo1 N6 C12 -57.3(11) . . . . ?
N4 Mo1 N6 C12 134.7(12) . . . . ?
N2 Mo1 N6 C12 -140.0(11) . . . . ?
N1 Mo1 N6 N7 -147.7(8) . . . . ?
O3 Mo1 N6 N7 -12.1(17) . . . . ?
O2 Mo1 N6 N7 114.0(8) . . . . ?
N4 Mo1 N6 N7 -54.0(8) . . . . ?
N2 Mo1 N6 N7 31.3(8) . . . . ?
C12 N6 N7 C14 3.1(14) . . . . ?
Mo1 N6 N7 C14 -170.2(9) . . . . ?
C12 N6 N7 B1 -174.2(11) . . . . ?
Mo1 N6 N7 B1 12.5(14) . . . . ?
C4 N3 B1 N7 -125.1(16) . . . . ?
N2 N3 B1 N7 55.6(15) . . . . ?
C4 N3 B1 N5 117.9(17) . . . . ?
N2 N3 B1 N5 -61.4(14) . . . . ?
C14 N7 B1 N3 116.3(15) . . . . ?
N6 N7 B1 N3 -67.0(15) . . . . ?
C14 N7 B1 N5 -125.4(14) . . . . ?
N6 N7 B1 N5 51.3(15) . . . . ?
C9 N5 B1 N3 -115.9(14) . . . . ?
N4 N5 B1 N3 66.2(14) . . . . ?
C9 N5 B1 N7 124.7(14) . . . . ?
N4 N5 B1 N7 -53.2(14) . . . . ?
N3 N2 C2 C3 -0.7(16) . . . . ?
Mo1 N2 C2 C3 176.0(9) . . . . ?
N3 N2 C2 C1 -179.6(12) . . . . ?
Mo1 N2 C2 C1 -3.0(21) . . . . ?
N2 C2 C3 C4 0.8(18) . . . . ?
C1 C2 C3 C4 179.7(15) . . . . ?
N2 N3 C4 C3 0.2(18) . . . . ?
B1 N3 C4 C3 -179.2(15) . . . . ?
N2 N3 C4 C5 -179.6(15) . . . . ?
B1 N3 C4 C5 1.0(27) . . . . ?
C2 C3 C4 N3 -0.6(19) . . . . ?
C2 C3 C4 C5 179.2(18) . . . . ?
N5 N4 C7 C8 1.8(14) . . . . ?
Mo1 N4 C7 C8 -172.4(8) . . . . ?
N5 N4 C7 C6 -179.4(12) . . . . ?
Mo1 N4 C7 C6 6.5(19) . . . . ?
N4 C7 C8 C9 -1.5(15) . . . . ?
C6 C7 C8 C9 179.8(13) . . . . ?
N4 N5 C9 C8 0.5(14) . . . . ?
B1 N5 C9 C8 -177.5(13) . . . . ?
N4 N5 C9 C10 -177.3(11) . . . . ?
B1 N5 C9 C10 4.7(22) . . . . ?
C7 C8 C9 N5 0.6(16) . . . . ?
C7 C8 C9 C10 178.2(13) . . . . ?
N7 N6 C12 C13 -4.5(14) . . . . ?
Mo1 N6 C12 C13 167.6(9) . . . . ?
N7 N6 C12 C11 -179.6(11) . . . . ?
Mo1 N6 C12 C11 -7.5(19) . . . . ?
N6 C12 C13 C14 4.1(16) . . . . ?
C11 C12 C13 C14 178.8(13) . . . . ?
N6 N7 C14 C13 -0.6(15) . . . . ?
B1 N7 C14 C13 176.4(12) . . . . ?
N6 N7 C14 C15 177.3(13) . . . . ?
B1 N7 C14 C15 -5.7(23) . . . . ?
C12 C13 C14 N7 -2.1(16) . . . . ?
C12 C13 C14 C15 -179.8(15) . . . . ?
Mo1 O2 C16 C17 1.8(19) . . . . ?
Mo1 O2 C16 C21 176.5(9) . . . . ?
O2 C16 C17 C18 164.7(11) . . . . ?
C21 C16 C17 C18 -9.8(18) . . . . ?
C16 C17 C18 C19 7.9(17) . . . . ?
C16 C17 C18 C17' -166.2(11) . . . . ?
C17' C18 C19 C20' 0.4(17) . . . . ?
C17 C18 C19 C20' -173.8(11) . . . . ?
C17' C18 C19 C20 172.7(11) . . . . ?
C17 C18 C19 C20 -1.5(17) . . . . ?
C18 C19 C20 C21 -3.2(18) . . . . ?
C20' C19 C20 C21 168.9(12) . . . . ?
C19 C20 C21 C16 1.5(20) . . . . ?
O2 C16 C21 C20 -169.6(11) . . . . ?
C17 C16 C21 C20 5.2(20) . . . . ?
Mo1 O3 C22 C23 -42.1(16) . . . . ?
Mo1 O3 C22 C27 137.5(9) . . . . ?
O3 C22 C23 C24 178.7(10) . . . . ?
C27 C22 C23 C24 -0.8(18) . . . . ?
C22 C23 C24 C25 -0.2(18) . . . . ?
C22 C23 C24 C23' -176.3(11) . . . . ?
C23 C24 C25 C26' 179.6(11) . . . . ?
C23' C24 C25 C26' -4.1(17) . . . . ?
C23 C24 C25 C26 3.7(17) . . . . ?
C23' C24 C25 C26 -180.0(11) . . . . ?
C26' C25 C26 C27 177.9(12) . . . . ?
C24 C25 C26 C27 -6.5(18) . . . . ?
C25 C26 C27 C22 5.8(19) . . . . ?
O3 C22 C27 C26 178.5(11) . . . . ?
C23 C22 C27 C26 -1.9(18) . . . . ?
N1' Mo1' O2' C16' -22.3(11) . . . . ?
O3' Mo1' O2' C16' 77.8(10) . . . . ?
N6' Mo1' O2' C16' -118.1(10) . . . . ?
N4' Mo1' O2' C16' -150.1(13) . . . . ?
N2' Mo1' O2' C16' 158.8(10) . . . . ?
N1' Mo1' O3' C22' 14.0(11) . . . . ?
O2' Mo1' O3' C22' -86.1(10) . . . . ?
N6' Mo1' O3' C22' 154.6(11) . . . . ?
N4' Mo1' O3' C22' 104.9(10) . . . . ?
N2' Mo1' O3' C22' -169.2(10) . . . . ?
O3' Mo1' N1' O1' 146.9(186) . . . . ?
O2' Mo1' N1' O1' -110.6(186) . . . . ?
N6' Mo1' N1' O1' -21.5(187) . . . . ?
N4' Mo1' N1' O1' 57.6(187) . . . . ?
N2' Mo1' N1' O1' 49.2(236) . . . . ?
N1' Mo1' N2' C2' 145.6(75) . . . . ?
O3' Mo1' N2' C2' 47.5(11) . . . . ?
O2' Mo1' N2' C2' -54.4(11) . . . . ?
N6' Mo1' N2' C2' -143.3(12) . . . . ?
N4' Mo1' N2' C2' 137.2(12) . . . . ?
N1' Mo1' N2' N3' -22.3(82) . . . . ?
O3' Mo1' N2' N3' -120.5(8) . . . . ?
O2' Mo1' N2' N3' 137.7(8) . . . . ?
N6' Mo1' N2' N3' 48.7(8) . . . . ?
N4' Mo1' N2' N3' -30.7(8) . . . . ?
C2' N2' N3' C4' -1.0(13) . . . . ?
Mo1' N2' N3' C4' 169.7(7) . . . . ?
C2' N2' N3' B1' 174.9(11) . . . . ?
Mo1' N2' N3' B1' -14.4(13) . . . . ?
N1' Mo1' N4' C7' 32.8(12) . . . . ?
O3' Mo1' N4' C7' -65.4(11) . . . . ?
O2' Mo1' N4' C7' 161.3(12) . . . . ?
N6' Mo1' N4' C7' 128.8(12) . . . . ?
N2' Mo1' N4' C7' -147.7(11) . . . . ?
N1' Mo1' N4' N5' -140.7(9) . . . . ?
O3' Mo1' N4' N5' 121.1(8) . . . . ?
O2' Mo1' N4' N5' -12.2(19) . . . . ?
N6' Mo1' N4' N5' -44.8(8) . . . . ?
N2' Mo1' N4' N5' 38.8(8) . . . . ?
C7' N4' N5' C9' -0.7(13) . . . . ?
Mo1' N4' N5' C9' 174.4(8) . . . . ?
C7' N4' N5' B1' -176.7(11) . . . . ?
Mo1' N4' N5' B1' -1.6(13) . . . . ?
N1' Mo1' N6' C12' -48.8(12) . . . . ?
O3' Mo1' N6' C12' 170.4(11) . . . . ?
O2' Mo1' N6' C12' 49.3(12) . . . . ?
N4' Mo1' N6' C12' -138.7(12) . . . . ?
N2' Mo1' N6' C12' 134.2(12) . . . . ?
N1' Mo1' N6' N7' 142.0(9) . . . . ?
O3' Mo1' N6' N7' 1.1(17) . . . . ?
O2' Mo1' N6' N7' -119.9(9) . . . . ?
N4' Mo1' N6' N7' 52.1(8) . . . . ?
N2' Mo1' N6' N7' -35.0(8) . . . . ?
C12' N6' N7' C14' 1.7(14) . . . . ?
Mo1' N6' N7' C14' 173.5(8) . . . . ?
C12' N6' N7' B1' 176.9(11) . . . . ?
Mo1' N6' N7' B1' -11.3(14) . . . . ?
C4' N3' B1' N7' 125.5(13) . . . . ?
N2' N3' B1' N7' -49.2(14) . . . . ?
C4' N3' B1' N5' -117.9(13) . . . . ?
N2' N3' B1' N5' 67.4(13) . . . . ?
C14' N7' B1' N3' -120.4(14) . . . . ?
N6' N7' B1' N3' 65.5(14) . . . . ?
C14' N7' B1' N5' 120.9(13) . . . . ?
N6' N7' B1' N5' -53.2(13) . . . . ?
C9' N5' B1' N3' 126.2(12) . . . . ?
N4' N5' B1' N3' -58.6(14) . . . . ?
C9' N5' B1' N7' -114.0(13) . . . . ?
N4' N5' B1' N7' 61.2(13) . . . . ?
N3' N2' C2' C3' -0.9(14) . . . . ?
Mo1' N2' C2' C3' -170.0(8) . . . . ?
N3' N2' C2' C1' -179.5(11) . . . . ?
Mo1' N2' C2' C1' 11.5(19) . . . . ?
N2' C2' C3' C4' 2.5(15) . . . . ?
C1' C2' C3' C4' -179.1(13) . . . . ?
N2' N3' C4' C3' 2.6(13) . . . . ?
B1' N3' C4' C3' -172.5(12) . . . . ?
N2' N3' C4' C5' -180.0(10) . . . . ?
B1' N3' C4' C5' 4.9(20) . . . . ?
C2' C3' C4' N3' -3.1(14) . . . . ?
C2' C3' C4' C5' 179.7(12) . . . . ?
N5' N4' C7' C8' -1.0(13) . . . . ?
Mo1' N4' C7' C8' -175.2(8) . . . . ?
N5' N4' C7' C6' -180.0(11) . . . . ?
Mo1' N4' C7' C6' 5.8(19) . . . . ?
N4' C7' C8' C9' 2.3(14) . . . . ?
C6' C7' C8' C9' -178.9(13) . . . . ?
N4' N5' C9' C8' 2.1(14) . . . . ?
B1' N5' C9' C8' 177.7(12) . . . . ?
N4' N5' C9' C10' -179.1(11) . . . . ?
B1' N5' C9' C10' -3.5(20) . . . . ?
C7' C8' C9' N5' -2.6(14) . . . . ?
C7' C8' C9' C10' 178.7(12) . . . . ?
N7' N6' C12' C13' -1.7(15) . . . . ?
Mo1' N6' C12' C13' -172.2(9) . . . . ?
N7' N6' C12' C11' 177.3(12) . . . . ?
Mo1' N6' C12' C11' 6.8(20) . . . . ?
N6' C12' C13' C14' 1.0(16) . . . . ?
C11' C12' C13' C14' -177.9(13) . . . . ?
N6' N7' C14' C13' -1.1(15) . . . . ?
B1' N7' C14' C13' -175.5(13) . . . . ?
N6' N7' C14' C15' 178.0(11) . . . . ?
B1' N7' C14' C15' 3.6(22) . . . . ?
C12' C13' C14' N7' 0.0(16) . . . . ?
C12' C13' C14' C15' -179.0(13) . . . . ?
Mo1' O2' C16' C17' 3.1(17) . . . . ?
Mo1' O2' C16' C21' -174.5(8) . . . . ?
O2' C16' C17' C18 -165.2(10) . . . . ?
C21' C16' C17' C18 12.4(17) . . . . ?
C19 C18 C17' C16' -8.6(17) . . . . ?
C17 C18 C17' C16' 165.6(11) . . . . ?
C18 C19 C20' C21' 3.9(19) . . . . ?
C20 C19 C20' C21' -168.1(12) . . . . ?
C19 C20' C21' C16' -0.1(20) . . . . ?
O2' C16' C21' C20' 169.7(11) . . . . ?
C17' C16' C21' C20' -8.0(19) . . . . ?
Mo1' O3' C22' C23' 46.5(16) . . . . ?
Mo1' O3' C22' C27' -132.9(10) . . . . ?
O3' C22' C23' C24 -177.4(10) . . . . ?
C27' C22' C23' C24 1.9(18) . . . . ?
C23 C24 C23' C22' 176.5(11) . . . . ?
C25 C24 C23' C22' 0.4(17) . . . . ?
C26 C25 C26' C27' -178.7(12) . . . . ?
C24 C25 C26' C27' 5.8(18) . . . . ?
C25 C26' C27' C22' -3.6(20) . . . . ?
C23' C22' C27' C26' -0.3(19) . . . . ?
O3' C22' C27' C26' 179.0(11) . . . . ?
O7 C38 C37 C38 -148.1(85) . . . 2_756 ?
C38 C38 C37 C38 0.000(2) 2_756 . . 2_756 ?
C37 C38 C37 C38 0.002(8) 2_756 . . 2_756 ?
